data_7055468
loop_
_publ_author_name
'Lahoud, Marcelo G.'
'Muniz, Elaine C.'
'Arroyos, Guilherme'
'F\'avaro, Marcelo A.'
'Davolos, Marian R.'
'D'Vries, Richard F.'
'Ellena, Javier'
'Freitas, Rafael S.'
'Arrighi, Everton'
'Frem, Regina C. G.'

_publ_section_title
;
 Rare earth coordination dinuclear compounds constructed from
 3,5-dicarboxypyrazolate and succinate intermetallic bridges
;
_journal_issue 6
_journal_name_full 'New J. Chem.'
_journal_page_first 5338
_journal_paper_doi 10.1039/C6NJ00140H
_journal_volume 40
_journal_year 2016
_chemical_formula_moiety '2(C14 H24 Er2 N4 O20), 1.5(H4 O2)'
_chemical_formula_sum 'C28 H54 Er4 N8 O43'
_chemical_formula_weight 1859.83
_chemical_name_systematic
;
 ?
;
_space_group_crystal_system triclinic
_space_group_IT_number 2
_space_group_name_Hall '-P 1'
_space_group_name_H-M_alt 'P -1'
_symmetry_space_group_name_Hall '-P 1'
_symmetry_space_group_name_H-M 'P -1'
_atom_sites_solution_hydrogens mixed
_audit_creation_date 2015-11-25
_audit_creation_method
;
Olex2 1.2
(compiled 2015.09.30 svn.r3233 for OlexSys, GUI svn.r5103)
;
_audit_update_record
;
2015-11-30 deposited with the CCDC.
2016-04-08 downloaded from the CCDC.
;
_cell_angle_alpha 73.413(2)
_cell_angle_beta 69.6580(10)
_cell_angle_gamma 63.9770(10)
_cell_formula_units_Z 1
_cell_length_a 10.0740(2)
_cell_length_b 11.3710(3)
_cell_length_c 13.4560(3)
_cell_measurement_reflns_used 10676
_cell_measurement_temperature 293(2)
_cell_measurement_theta_max 2.91
_cell_measurement_theta_min 27.485
_cell_volume 1282.48(5)
_computing_molecular_graphics 'Olex2 (Dolomanov et al., 2009)'
_computing_publication_material 'Olex2 (Dolomanov et al., 2009)'
_computing_structure_refinement 'ShelXL (Sheldrick, 2015)'
_diffrn_ambient_temperature 293.15
_diffrn_detector_area_resol_mean 9
_diffrn_measured_fraction_theta_full 0.995
_diffrn_measured_fraction_theta_max 0.974
_diffrn_measurement_device_type KappaCCD
_diffrn_measurement_method 'CCD rotation images, thick slices'
_diffrn_radiation_type MoK\a
_diffrn_radiation_wavelength 0.71073
_diffrn_reflns_av_R_equivalents 0.0457
_diffrn_reflns_av_unetI/netI 0.0384
_diffrn_reflns_Laue_measured_fraction_full 0.995
_diffrn_reflns_Laue_measured_fraction_max 0.974
_diffrn_reflns_limit_h_max 13
_diffrn_reflns_limit_h_min -12
_diffrn_reflns_limit_k_max 14
_diffrn_reflns_limit_k_min -14
_diffrn_reflns_limit_l_max 17
_diffrn_reflns_limit_l_min -17
_diffrn_reflns_number 16789
_diffrn_reflns_point_group_measured_fraction_full 0.995
_diffrn_reflns_point_group_measured_fraction_max 0.974
_diffrn_reflns_theta_full 25.242
_diffrn_reflns_theta_max 27.526
_diffrn_reflns_theta_min 3.173
_diffrn_source 'Enraf Nonius FR590'
_exptl_absorpt_coefficient_mu 6.605
_exptl_absorpt_correction_T_max 0.335
_exptl_absorpt_correction_T_min 0.164
_exptl_absorpt_correction_type gaussian
_exptl_absorpt_process_details
;
P. Coppens, L. Leiserowitz, D Rabinovich, Acta Cryst.
   (1965), 18, 1035-1038
;
_exptl_crystal_colour 'light pink'
_exptl_crystal_colour_modifier light
_exptl_crystal_colour_primary pink
_exptl_crystal_density_diffrn 2.408
_exptl_crystal_density_method 'not measured'
_exptl_crystal_description prism
_exptl_crystal_F_000 894
_exptl_crystal_size_max 0.33
_exptl_crystal_size_mid 0.25
_exptl_crystal_size_min 0.24
_refine_diff_density_max 1.895
_refine_diff_density_min -2.441
_refine_diff_density_rms 0.209
_refine_ls_extinction_coef 0.0088(4)
_refine_ls_extinction_expression Fc^*^=kFc[1+0.001xFc^2^\l^3^/sin(2\q)]^-1/4^
_refine_ls_extinction_method 'SHELXL-2014/7 (Sheldrick 2014'
_refine_ls_goodness_of_fit_ref 1.101
_refine_ls_hydrogen_treatment constr
_refine_ls_matrix_type full
_refine_ls_number_parameters 384
_refine_ls_number_reflns 5749
_refine_ls_number_restraints 0
_refine_ls_restrained_S_all 1.101
_refine_ls_R_factor_all 0.0427
_refine_ls_R_factor_gt 0.0388
_refine_ls_shift/su_max 0.001
_refine_ls_shift/su_mean 0.000
_refine_ls_structure_factor_coef Fsqd
_refine_ls_weighting_details 'w=1/[\s^2^(Fo^2^)+(0.0307P)^2^+15.6030P] where P=(Fo^2^+2Fc^2^)/3'
_refine_ls_weighting_scheme calc
_refine_ls_wR_factor_gt 0.0967
_refine_ls_wR_factor_ref 0.0988
_reflns_Friedel_coverage 0.000
_reflns_number_gt 5246
_reflns_number_total 5749
_reflns_threshold_expression 'I > 2\s(I)'
_cod_data_source_file c6nj00140h2.cif
_cod_data_source_block Ersuc
_cod_depositor_comments 'Adding full bibliography for 7055457--7055469.cif.'
_cod_database_code 7055468
_shelx_space_group_comment
;
The symmetry employed for this shelxl refinement is uniquely defined
by the following loop, which should always be used as a source of
symmetry information in preference to the above space-group names.
They are only intended as comments.
;
_shelx_estimated_absorpt_t_max 0.300
_shelx_estimated_absorpt_t_min 0.219
_olex2_refinement_description
;
1. Fixed Uiso
 At 1.2 times of:
  All C(H) groups, All C(H,H) groups, All N(H) groups
 At 1.5 times of:
  All O(H,H) groups
2. Others
 Fixed Sof: O1W(0.5) H1WA(0.5) H1WB(0.5)
3.a Riding coordinates:
 O6(H6A,H6B), O11(H11A,H11B), O13(H13A,H13B), O14(H14A,H14B), O1W(H1WA,H1WB),
 O2W(H2WA,H2WB)
3.b Rotating group:
 O5(H5A,H5B), O7(H7A,H7B), O8(H8A,H8B), O12(H12A,H12B)
3.c Secondary CH2 refined with riding coordinates:
 C18(H18A,H18B), C19(H19A,H19B)
3.d Aromatic/amide H refined with riding coordinates:
 N1'(H1'), N1(H1), C3'(H3'), C3(H3)
;
_shelx_shelxl_version_number 2014/7
_olex2_submission_special_instructions 'No special instructions were received'

loop_
_space_group_symop_operation_xyz
'x, y, z'
'-x, -y, -z'

loop_
_atom_site_label
_atom_site_type_symbol
_atom_site_fract_x
_atom_site_fract_y
_atom_site_fract_z
_atom_site_U_iso_or_equiv
_atom_site_adp_type
_atom_site_occupancy
_atom_site_site_symmetry_order
_atom_site_calc_flag
_atom_site_refinement_flags_posn
_atom_site_refinement_flags_occupancy
Er1 Er 0.40126(3) 1.04823(3) 0.29637(2) 0.01725(11) Uani 1 1 d . .
Er2 Er 0.77308(3) 0.40427(3) 0.19999(2) 0.01823(11) Uani 1 1 d . .
O1' O 0.5755(6) 0.4299(5) 0.3557(4) 0.0259(10) Uani 1 1 d . .
O1 O 0.3748(6) 1.0220(5) 0.1406(4) 0.0269(11) Uani 1 1 d . .
O2' O 0.3455(8) 0.4188(6) 0.4251(7) 0.057(2) Uani 1 1 d . .
O2 O 0.2210(9) 1.0290(6) 0.0516(7) 0.054(2) Uani 1 1 d . .
O3 O 0.3516(6) 0.4603(5) 0.1175(4) 0.0279(11) Uani 1 1 d . .
O3' O -0.0381(6) 0.9851(6) 0.3790(5) 0.0324(12) Uani 1 1 d . .
O4 O 0.5772(6) 0.3782(5) 0.1561(4) 0.0240(10) Uani 1 1 d . .
O4' O 0.1389(5) 1.0701(5) 0.3380(4) 0.0250(10) Uani 1 1 d . .
O5 O 0.5719(7) 1.1338(6) 0.1545(4) 0.0345(13) Uani 1 1 d . .
H5A H 0.6652 1.0744 0.1446 0.052 Uiso 1 1 d GR .
H5B H 0.5719 1.2038 0.1695 0.052 Uiso 1 1 d GR .
O6 O 0.2482(6) 1.2704(5) 0.2444(5) 0.0297(11) Uani 1 1 d . .
H6A H 0.1920 1.3283 0.2851 0.045 Uiso 1 1 d R .
H6B H 0.2482 1.3076 0.1803 0.045 Uiso 1 1 d R .
O7 O 0.4866(7) 1.1807(6) 0.3595(5) 0.0349(13) Uani 1 1 d . .
H7A H 0.4537 1.1765 0.4301 0.052 Uiso 1 1 d GR .
H7B H 0.4511 1.2651 0.3304 0.052 Uiso 1 1 d GR .
O8 O 0.2778(7) 1.0719(7) 0.4754(4) 0.0395(15) Uani 1 1 d . .
H8A H 0.3442 1.0445 0.5122 0.059 Uiso 1 1 d GR .
H8B H 0.2204 1.0260 0.5024 0.059 Uiso 1 1 d GR .
O9 O 0.7665(6) 0.5761(5) 0.2817(4) 0.0281(11) Uani 1 1 d . .
O10 O 0.9184(6) 0.5455(6) 0.1237(5) 0.0337(12) Uani 1 1 d . .
O11 O 0.8011(7) 0.1778(6) 0.2402(5) 0.0376(13) Uani 1 1 d . .
H11A H 0.7355 0.1534 0.2907 0.056 Uiso 1 1 d R .
H11B H 0.8533 0.1161 0.2017 0.056 Uiso 1 1 d R .
O12 O 0.8353(6) 0.4082(6) 0.0162(4) 0.0292(11) Uani 1 1 d . .
H12A H 0.9061 0.4421 -0.0185 0.044 Uiso 1 1 d GR .
H12B H 0.7544 0.4568 -0.0095 0.044 Uiso 1 1 d GR .
O13 O 1.0530(7) 0.2731(6) 0.1272(5) 0.0398(14) Uani 1 1 d . .
H13A H 1.0580 0.3325 0.0727 0.060 Uiso 1 1 d R .
H13B H 1.1167 0.1985 0.1074 0.060 Uiso 1 1 d R .
O14 O 0.8975(6) 0.3078(6) 0.3397(4) 0.0328(12) Uani 1 1 d . .
H14A H 0.9777 0.2426 0.3414 0.049 Uiso 1 1 d R .
H14B H 0.8709 0.3214 0.3988 0.049 Uiso 1 1 d R .
O15 O 0.6420(6) 0.8705(5) 0.2252(4) 0.0255(10) Uani 1 1 d . .
O16 O 0.6030(6) 0.9111(6) 0.3829(4) 0.0305(12) Uani 1 1 d . .
N1' N 0.4437(6) 0.7008(6) 0.3713(5) 0.0218(11) Uani 1 1 d . .
H1' H 0.5407 0.6684 0.3647 0.026 Uiso 1 1 calc R .
N1 N 0.5335(7) 0.7504(6) 0.1293(5) 0.0220(12) Uani 1 1 d . .
H1 H 0.5895 0.7851 0.1366 0.026 Uiso 1 1 calc R .
N2 N 0.5721(7) 0.6183(6) 0.1397(5) 0.0220(11) Uani 1 1 d . .
N2' N 0.3581(6) 0.8315(6) 0.3632(5) 0.0215(11) Uani 1 1 d . .
C1 C 0.3267(8) 0.9688(7) 0.0989(6) 0.0246(14) Uani 1 1 d . .
C1' C 0.4330(9) 0.4800(7) 0.3909(6) 0.0264(15) Uani 1 1 d . .
C2' C 0.3611(8) 0.6261(7) 0.3912(5) 0.0217(13) Uani 1 1 d . .
C2 C 0.3974(8) 0.8210(7) 0.1062(5) 0.0213(13) Uani 1 1 d . .
C3' C 0.2107(8) 0.7143(7) 0.3970(6) 0.0227(13) Uani 1 1 d . .
H3' H 0.1254 0.6943 0.4100 0.027 Uiso 1 1 calc R .
C3 C 0.3441(8) 0.7327(7) 0.0991(6) 0.0220(13) Uani 1 1 d . .
H3 H 0.2536 0.7515 0.0829 0.026 Uiso 1 1 calc R .
C4' C 0.2165(7) 0.8393(7) 0.3787(5) 0.0206(13) Uani 1 1 d . .
C4 C 0.4548(8) 0.6083(7) 0.1214(5) 0.0208(13) Uani 1 1 d . .
C5 C 0.4607(8) 0.4712(7) 0.1321(5) 0.0209(13) Uani 1 1 d . .
C5' C 0.0951(7) 0.9740(7) 0.3662(5) 0.0203(13) Uani 1 1 d . .
C17 C 0.8706(7) 0.6016(7) 0.2060(6) 0.0231(14) Uani 1 1 d . .
C18 C 0.9409(8) 0.6904(8) 0.2111(7) 0.0307(16) Uani 1 1 d . .
H18A H 0.9456 0.7528 0.1447 0.037 Uiso 1 1 calc R .
H18B H 1.0448 0.6374 0.2166 0.037 Uiso 1 1 calc R .
C19 C 0.8548(9) 0.7668(8) 0.3040(7) 0.0316(17) Uani 1 1 d . .
H19A H 0.8571 0.7047 0.3706 0.038 Uiso 1 1 calc R .
H19B H 0.9065 0.8225 0.3019 0.038 Uiso 1 1 calc R .
C20 C 0.6929(8) 0.8514(7) 0.3037(6) 0.0221(13) Uani 1 1 d . .
O1W O 0.9372(19) 0.032(2) 0.0615(16) 0.077(6) Uani 0.5 1 d . P
H1WA H 0.9089 -0.0292 0.1028 0.115 Uiso 0.5 1 d R P
H1WB H 0.8674 0.0839 0.0299 0.115 Uiso 0.5 1 d R P
O2W O 0.0698(13) 0.4236(13) 0.4159(9) 0.099(4) Uani 1 1 d . .
H2WA H -0.0210 0.4577 0.4091 0.148 Uiso 1 1 d R .
H2WB H 0.1109 0.4803 0.3843 0.148 Uiso 1 1 d R .

loop_
_atom_site_aniso_label
_atom_site_aniso_U_11
_atom_site_aniso_U_22
_atom_site_aniso_U_33
_atom_site_aniso_U_23
_atom_site_aniso_U_13
_atom_site_aniso_U_12
Er1 0.01671(16) 0.01458(16) 0.02181(17) -0.00178(10) -0.00687(11) -0.00632(11)
Er2 0.01691(16) 0.01489(16) 0.02324(18) -0.00167(11) -0.00770(11) -0.00521(11)
O1' 0.019(2) 0.019(2) 0.031(3) -0.003(2) -0.004(2) -0.0032(19)
O1 0.035(3) 0.021(2) 0.030(3) -0.003(2) -0.016(2) -0.009(2)
O2' 0.034(3) 0.023(3) 0.105(6) -0.017(3) 0.004(4) -0.015(3)
O2 0.061(4) 0.020(3) 0.098(6) -0.002(3) -0.062(4) -0.004(3)
O3 0.028(3) 0.021(3) 0.043(3) 0.004(2) -0.022(2) -0.013(2)
O3' 0.018(2) 0.032(3) 0.046(3) 0.005(2) -0.013(2) -0.011(2)
O4 0.026(2) 0.013(2) 0.036(3) 0.0014(19) -0.016(2) -0.0070(19)
O4' 0.017(2) 0.013(2) 0.042(3) 0.000(2) -0.010(2) -0.0041(18)
O5 0.043(3) 0.031(3) 0.033(3) -0.006(2) -0.001(2) -0.024(3)
O6 0.029(3) 0.016(2) 0.042(3) 0.001(2) -0.011(2) -0.007(2)
O7 0.041(3) 0.025(3) 0.042(3) -0.008(2) -0.006(3) -0.018(3)
O8 0.032(3) 0.075(5) 0.026(3) -0.015(3) 0.000(2) -0.034(3)
O9 0.025(2) 0.027(3) 0.032(3) -0.006(2) -0.004(2) -0.010(2)
O10 0.030(3) 0.034(3) 0.041(3) -0.018(2) 0.001(2) -0.017(2)
O11 0.037(3) 0.021(3) 0.060(4) 0.000(3) -0.025(3) -0.010(2)
O12 0.021(2) 0.040(3) 0.026(3) -0.002(2) -0.009(2) -0.011(2)
O13 0.037(3) 0.029(3) 0.052(4) -0.012(3) -0.025(3) 0.003(3)
O14 0.029(3) 0.028(3) 0.031(3) -0.006(2) -0.015(2) 0.004(2)
O15 0.026(2) 0.026(3) 0.030(3) -0.005(2) -0.011(2) -0.011(2)
O16 0.023(2) 0.035(3) 0.034(3) -0.016(2) -0.011(2) -0.003(2)
N1' 0.016(3) 0.018(3) 0.031(3) -0.001(2) -0.007(2) -0.006(2)
N1 0.025(3) 0.016(3) 0.031(3) -0.002(2) -0.014(2) -0.010(2)
N2 0.027(3) 0.017(3) 0.025(3) -0.004(2) -0.009(2) -0.009(2)
N2' 0.019(3) 0.015(3) 0.030(3) -0.001(2) -0.008(2) -0.006(2)
C1 0.026(3) 0.016(3) 0.031(4) 0.001(3) -0.016(3) -0.003(3)
C1' 0.030(4) 0.021(3) 0.031(4) -0.005(3) -0.004(3) -0.013(3)
C2' 0.022(3) 0.017(3) 0.024(3) -0.002(2) -0.004(3) -0.008(3)
C2 0.026(3) 0.015(3) 0.023(3) 0.000(2) -0.011(3) -0.005(3)
C3' 0.021(3) 0.023(3) 0.027(3) -0.003(3) -0.005(3) -0.012(3)
C3 0.018(3) 0.017(3) 0.031(4) 0.001(3) -0.014(3) -0.003(3)
C4' 0.016(3) 0.019(3) 0.023(3) -0.003(2) -0.006(2) -0.004(3)
C4 0.022(3) 0.016(3) 0.025(3) -0.003(2) -0.009(3) -0.007(3)
C5 0.026(3) 0.023(3) 0.019(3) -0.008(2) -0.005(3) -0.012(3)
C5' 0.016(3) 0.021(3) 0.024(3) -0.002(2) -0.007(2) -0.006(3)
C17 0.011(3) 0.022(3) 0.037(4) -0.010(3) -0.007(3) -0.004(2)
C18 0.020(3) 0.029(4) 0.046(5) -0.016(3) -0.006(3) -0.009(3)
C19 0.028(4) 0.027(4) 0.045(5) -0.013(3) -0.017(3) -0.004(3)
C20 0.020(3) 0.015(3) 0.034(4) -0.006(3) -0.011(3) -0.006(3)
O1W 0.055(10) 0.092(14) 0.096(13) -0.056(12) -0.018(9) -0.015(10)
O2W 0.085(7) 0.108(9) 0.108(9) -0.042(7) -0.022(6) -0.027(7)

loop_
_atom_type_symbol
_atom_type_description
_atom_type_scat_dispersion_real
_atom_type_scat_dispersion_imag
_atom_type_scat_source
C C 0.0033 0.0016 'International Tables Vol C Tables 4.2.6.8 and 6.1.1.4'
H H 0.0000 0.0000 'International Tables Vol C Tables 4.2.6.8 and 6.1.1.4'
Er Er -0.2586 4.9576 'International Tables Vol C Tables 4.2.6.8 and 6.1.1.4'
N N 0.0061 0.0033 'International Tables Vol C Tables 4.2.6.8 and 6.1.1.4'
O O 0.0106 0.0060 'International Tables Vol C Tables 4.2.6.8 and 6.1.1.4'

loop_
_geom_angle_atom_site_label_1
_geom_angle_atom_site_label_2
_geom_angle_atom_site_label_3
_geom_angle
_geom_angle_site_symmetry_1
O1 Er1 O4' 74.98(19) .
O1 Er1 O5 75.10(19) .
O1 Er1 O6 81.93(19) .
O1 Er1 O7 140.64(19) .
O1 Er1 O8 143.78(19) .
O1 Er1 O15 74.84(18) .
O1 Er1 O16 127.17(18) .
O1 Er1 N2' 80.78(19) .
O1 Er1 C20 101.15(19) .
O4' Er1 O7 124.58(19) .
O4' Er1 O15 130.69(17) .
O4' Er1 N2' 64.88(17) .
O4' Er1 C20 140.00(18) .
O5 Er1 O4' 136.9(2) .
O5 Er1 O7 68.28(19) .
O5 Er1 O15 68.03(19) .
O5 Er1 O16 90.4(2) .
O5 Er1 N2' 137.8(2) .
O5 Er1 C20 76.2(2) .
O6 Er1 O4' 70.41(17) .
O6 Er1 O5 75.3(2) .
O6 Er1 O7 75.5(2) .
O6 Er1 O15 140.43(18) .
O6 Er1 O16 143.51(19) .
O6 Er1 N2' 134.82(18) .
O6 Er1 C20 149.44(19) .
O7 Er1 N2' 137.2(2) .
O7 Er1 C20 84.0(2) .
O8 Er1 O4' 69.01(19) .
O8 Er1 O5 136.4(2) .
O8 Er1 O6 89.5(2) .
O8 Er1 O7 68.4(2) .
O8 Er1 O15 127.6(2) .
O8 Er1 O16 77.9(2) .
O8 Er1 N2' 80.7(2) .
O8 Er1 C20 103.8(2) .
O15 Er1 O7 103.32(18) .
O15 Er1 N2' 72.49(18) .
O15 Er1 C20 26.35(18) .
O16 Er1 O4' 132.56(18) .
O16 Er1 O7 68.1(2) .
O16 Er1 O15 52.88(17) .
O16 Er1 N2' 77.24(19) .
O16 Er1 C20 26.69(19) .
N2' Er1 C20 75.16(19) .
O1' Er2 O4 75.90(18) .
O1' Er2 O9 72.28(18) .
O1' Er2 O10 124.28(18) .
O1' Er2 O11 85.4(2) .
O1' Er2 O12 144.53(18) .
O1' Er2 O13 143.15(19) .
O1' Er2 O14 75.65(19) .
O1' Er2 N2 78.85(18) .
O1' Er2 C17 98.34(19) .
O4 Er2 O9 131.76(17) .
O4 Er2 O10 135.21(19) .
O4 Er2 O13 121.86(18) .
O4 Er2 N2 65.19(17) .
O4 Er2 C17 141.78(18) .
O9 Er2 O13 105.19(18) .
O9 Er2 N2 73.71(18) .
O9 Er2 C17 26.12(19) .
O10 Er2 O9 52.51(17) .
O10 Er2 O13 68.4(2) .
O10 Er2 N2 79.2(2) .
O10 Er2 C17 26.49(19) .
O11 Er2 O4 69.11(18) .
O11 Er2 O9 140.7(2) .
O11 Er2 O10 142.2(2) .
O11 Er2 O13 74.0(2) .
O11 Er2 N2 133.99(19) .
O11 Er2 C17 148.95(19) .
O12 Er2 O4 70.50(18) .
O12 Er2 O9 124.02(19) .
O12 Er2 O10 75.90(19) .
O12 Er2 O11 92.9(2) .
O12 Er2 O13 68.24(19) .
O12 Er2 O14 137.82(19) .
O12 Er2 N2 77.10(19) .
O12 Er2 C17 101.0(2) .
O13 Er2 C17 85.51(19) .
O14 Er2 O4 134.90(19) .
O14 Er2 O9 68.98(19) .
O14 Er2 O10 89.9(2) .
O14 Er2 O11 74.4(2) .
O14 Er2 O13 69.60(19) .
O14 Er2 N2 139.61(19) .
O14 Er2 C17 76.7(2) .
N2 Er2 O13 136.9(2) .
N2 Er2 C17 76.60(19) .
C1' O1' Er2 143.7(5) .
C1 O1 Er1 147.4(5) .
C5 O4 Er2 125.3(4) .
C5' O4' Er1 124.8(4) .
Er1 O5 H5A 110.6 .
Er1 O5 H5B 110.6 .
H5A O5 H5B 108.2 .
Er1 O6 H6A 126.4 .
Er1 O6 H6B 124.9 .
H6A O6 H6B 108.3 .
Er1 O7 H7A 111.3 .
Er1 O7 H7B 110.7 .
H7A O7 H7B 107.7 .
Er1 O8 H8A 110.2 .
Er1 O8 H8B 110.3 .
H8A O8 H8B 108.6 .
C17 O9 Er2 93.9(4) .
C17 O10 Er2 95.7(4) .
Er2 O11 H11A 120.0 .
Er2 O11 H11B 130.1 .
H11A O11 H11B 107.5 .
Er2 O12 H12A 111.3 .
Er2 O12 H12B 111.0 .
H12A O12 H12B 107.6 .
Er2 O13 H13A 91.2 .
Er2 O13 H13B 143.5 .
H13A O13 H13B 107.3 .
Er2 O14 H14A 128.2 .
Er2 O14 H14B 130.8 .
H14A O14 H14B 100.5 .
C20 O15 Er1 92.9(4) .
C20 O16 Er1 95.6(4) .
N2' N1' H1' 123.6 .
N2' N1' C2' 112.8(6) .
C2' N1' H1' 123.6 .
N2 N1 H1 123.9 .
C2 N1 H1 123.9 .
C2 N1 N2 112.1(5) .
N1 N2 Er2 138.8(4) .
C4 N2 Er2 116.5(4) .
C4 N2 N1 104.2(6) .
N1' N2' Er1 137.7(4) .
C4' N2' Er1 116.5(4) .
C4' N2' N1' 104.6(5) .
O1 C1 O2 125.4(7) .
O1 C1 C2 118.1(6) .
O2 C1 C2 116.5(6) .
O1' C1' C2' 117.5(6) .
O2' C1' O1' 125.8(7) .
O2' C1' C2' 116.8(7) .
N1' C2' C1' 122.6(6) .
N1' C2' C3' 106.2(6) .
C3' C2' C1' 130.8(6) .
N1 C2 C1 121.3(6) .
N1 C2 C3 107.2(6) .
C3 C2 C1 131.3(6) .
C2' C3' H3' 127.7 .
C2' C3' C4' 104.6(6) .
C4' C3' H3' 127.7 .
C2 C3 H3 127.5 .
C2 C3 C4 105.0(6) .
C4 C3 H3 127.5 .
N2' C4' C3' 111.8(6) .
N2' C4' C5' 117.6(6) .
C3' C4' C5' 130.4(6) .
N2 C4 C3 111.4(6) .
N2 C4 C5 117.1(6) .
C3 C4 C5 131.5(6) .
O3 C5 O4 126.6(6) .
O3 C5 C4 117.9(6) .
O4 C5 C4 115.5(6) .
O3' C5' O4' 124.6(7) .
O3' C5' C4' 119.4(6) .
O4' C5' C4' 115.9(6) .
O9 C17 Er2 59.9(4) .
O9 C17 O10 117.4(6) .
O9 C17 C18 122.5(7) .
O10 C17 Er2 57.8(4) .
O10 C17 C18 120.1(6) .
C18 C17 Er2 172.5(5) .
C17 C18 H18A 108.9 .
C17 C18 H18B 108.9 .
C17 C18 C19 113.6(6) .
H18A C18 H18B 107.7 .
C19 C18 H18A 108.9 .
C19 C18 H18B 108.9 .
C18 C19 H19A 108.9 .
C18 C19 H19B 108.9 .
H19A C19 H19B 107.7 .
C20 C19 C18 113.4(6) .
C20 C19 H19A 108.9 .
C20 C19 H19B 108.9 .
O15 C20 Er1 60.7(4) .
O15 C20 O16 117.9(6) .
O15 C20 C19 122.0(7) .
O16 C20 Er1 57.8(4) .
O16 C20 C19 120.0(6) .
C19 C20 Er1 170.2(5) .
O1W O1W H1WA 106.7 2_755
O1W O1W H1WB 91.3 2_755
H1WA O1W H1WB 107.7 .
H2WA O2W H2WB 107.7 .

loop_
_geom_bond_atom_site_label_1
_geom_bond_atom_site_label_2
_geom_bond_distance
_geom_bond_site_symmetry_2
Er1 O1 2.317(5) .
Er1 O4' 2.416(5) .
Er1 O5 2.381(5) .
Er1 O6 2.360(5) .
Er1 O7 2.471(5) .
Er1 O8 2.327(5) .
Er1 O15 2.464(5) .
Er1 O16 2.397(5) .
Er1 N2' 2.545(6) .
Er1 C20 2.821(7) .
Er2 O1' 2.318(5) .
Er2 O4 2.399(5) .
Er2 O9 2.468(5) .
Er2 O10 2.419(5) .
Er2 O11 2.383(6) .
Er2 O12 2.323(5) .
Er2 O13 2.522(6) .
Er2 O14 2.359(5) .
Er2 N2 2.524(6) .
Er2 C17 2.845(7) .
O1' C1' 1.254(9) .
O1 C1 1.248(9) .
O2' C1' 1.244(9) .
O2 C1 1.260(9) .
O3 C5 1.243(8) .
O3' C5' 1.245(8) .
O4 C5 1.257(9) .
O4' C5' 1.265(8) .
O5 H5A 0.8751 .
O5 H5B 0.8754 .
O6 H6A 0.8473 .
O6 H6B 0.8457 .
O7 H7A 0.8860 .
O7 H7B 0.8852 .
O8 H8A 0.8657 .
O8 H8B 0.8660 .
O9 C17 1.256(9) .
O10 C17 1.276(9) .
O11 H11A 0.8467 .
O11 H11B 0.8557 .
O12 H12A 0.8844 .
O12 H12B 0.8837 .
O13 H13A 0.8472 .
O13 H13B 0.8574 .
O14 H14A 0.8248 .
O14 H14B 0.7826 .
O15 C20 1.254(9) .
O16 C20 1.273(9) .
N1' H1' 0.8600 .
N1' N2' 1.346(8) .
N1' C2' 1.349(9) .
N1 H1 0.8600 .
N1 N2 1.353(8) .
N1 C2 1.345(9) .
N2 C4 1.344(9) .
N2' C4' 1.334(8) .
C1 C2 1.499(9) .
C1' C2' 1.494(10) .
C2' C3' 1.391(10) .
C2 C3 1.367(10) .
C3' H3' 0.9300 .
C3' C4' 1.396(10) .
C3 H3 0.9300 .
C3 C4 1.393(9) .
C4' C5' 1.491(9) .
C4 C5 1.500(9) .
C17 C18 1.493(10) .
C18 H18A 0.9700 .
C18 H18B 0.9700 .
C18 C19 1.509(11) .
C19 H19A 0.9700 .
C19 H19B 0.9700 .
C19 C20 1.487(10) .
O1W O1W 1.82(3) 2_755
O1W H1WA 0.8499 .
O1W H1WB 0.8500 .
O2W H2WA 0.8500 .
O2W H2WB 0.8500 .

loop_
_geom_torsion_atom_site_label_1
_geom_torsion_atom_site_label_2
_geom_torsion_atom_site_label_3
_geom_torsion_atom_site_label_4
_geom_torsion
Er1 O1 C1 O2 114.2(10)
Er1 O1 C1 C2 -64.8(12)
Er1 O4' C5' O3' -173.7(5)
Er1 O4' C5' C4' 3.0(8)
Er1 O15 C20 O16 8.2(7)
Er1 O15 C20 C19 -169.1(6)
Er1 O16 C20 O15 -8.4(7)
Er1 O16 C20 C19 168.9(6)
Er1 N2' C4' C3' 169.6(5)
Er1 N2' C4' C5' -5.9(8)
Er2 O1' C1' O2' 103.1(10)
Er2 O1' C1' C2' -76.2(10)
Er2 O4 C5 O3 -173.8(5)
Er2 O4 C5 C4 5.7(8)
Er2 O9 C17 O10 6.6(7)
Er2 O9 C17 C18 -171.7(6)
Er2 O10 C17 O9 -6.8(7)
Er2 O10 C17 C18 171.5(6)
Er2 N2 C4 C3 174.1(5)
Er2 N2 C4 C5 -3.6(8)
O1' C1' C2' N1' -10.5(11)
O1' C1' C2' C3' 160.6(7)
O1 C1 C2 N1 -18.1(10)
O1 C1 C2 C3 157.7(8)
O2' C1' C2' N1' 170.0(8)
O2' C1' C2' C3' -18.8(13)
O2 C1 C2 N1 162.8(8)
O2 C1 C2 C3 -21.4(12)
O9 C17 C18 C19 -11.6(11)
O10 C17 C18 C19 170.1(7)
N1' N2' C4' C3' 0.1(8)
N1' N2' C4' C5' -175.4(6)
N1' C2' C3' C4' 0.3(8)
N1 N2 C4 C3 0.3(8)
N1 N2 C4 C5 -177.4(6)
N1 C2 C3 C4 1.2(8)
N2 N1 C2 C1 175.6(6)
N2 N1 C2 C3 -1.1(8)
N2 C4 C5 O3 178.6(6)
N2 C4 C5 O4 -0.9(9)
N2' N1' C2' C1' 172.7(6)
N2' N1' C2' C3' -0.3(8)
N2' C4' C5' O3' 179.2(6)
N2' C4' C5' O4' 2.3(9)
C1 C2 C3 C4 -175.0(7)
C1' C2' C3' C4' -171.9(7)
C2' N1' N2' Er1 -165.8(5)
C2' N1' N2' C4' 0.2(8)
C2' C3' C4' N2' -0.3(8)
C2' C3' C4' C5' 174.5(7)
C2 N1 N2 Er2 -171.0(5)
C2 N1 N2 C4 0.5(8)
C2 C3 C4 N2 -1.0(8)
C2 C3 C4 C5 176.3(7)
C3' C4' C5' O3' 4.7(11)
C3' C4' C5' O4' -172.2(7)
C3 C4 C5 O3 1.4(11)
C3 C4 C5 O4 -178.1(7)
C17 C18 C19 C20 -58.3(10)
C18 C19 C20 O15 -9.7(11)
C18 C19 C20 O16 173.1(7)
